data_4348139
loop_
_publ_author_name
'Dragancea, Diana'
'Talmaci, Natalia'
'Shova, Sergiu'
'Novitchi, Ghenadie'
'Darvasiov\'a, Denisa'
'Rapta, Peter'
'Breza, Martin'
'Galanski, Markus'
'Ko\<z\?\'i\<sek, Jozef'
'Martins, Nuno M. R.'
'Martins, Lu\'isa M D R S'
'Pombeiro, Armando J. L.'
'Arion, Vladimir B.'

_publ_section_title
;
 Vanadium(V) Complexes with Substituted
 1,5-bis(2-hydroxybenzaldehyde)carbohydrazones and Their Use As Catalyst
 Precursors in Oxidation of Cyclohexane.
;
_journal_issue 18
_journal_name_full 'Inorganic chemistry'
_journal_page_first 9187
_journal_page_last 9203
_journal_paper_doi 10.1021/acs.inorgchem.6b01011
_journal_volume 55
_journal_year 2016
_chemical_formula_moiety 'C32.75 H23.5 Cl8 N8 O15 V4, 0.75(H2 O), 3.55(C H4 O)'
_chemical_formula_sum 'C36.3 H39.2 Cl8 N8 O19.3 V4'
_chemical_formula_weight 1383.72
_space_group_crystal_system triclinic
_space_group_IT_number 2
_space_group_name_Hall '-P 1'
_space_group_name_H-M_alt 'P -1'
_atom_sites_solution_hydrogens geom
_atom_sites_solution_primary direct
_atom_sites_solution_secondary difmap
_audit_creation_date 2016-03-07
_audit_creation_method
;
Olex2 1.2
(compiled 2016.02.19 svn.r3266 for OlexSys, GUI svn.r5155)
;
_cell_angle_alpha 104.222(4)
_cell_angle_beta 91.701(3)
_cell_angle_gamma 103.923(4)
_cell_formula_units_Z 2
_cell_length_a 12.4787(15)
_cell_length_b 14.6106(15)
_cell_length_c 15.592(2)
_cell_measurement_reflns_used 3916
_cell_measurement_temperature 120(2)
_cell_measurement_theta_max 27.413
_cell_measurement_theta_min 2.497
_cell_volume 2662.7(5)
_computing_cell_refinement 'SAINT v7.68A (Bruker, 2009)'
_computing_data_reduction 'SAINT v7.68A (Bruker, 2009)'
_computing_molecular_graphics 'Olex2 (Dolomanov et al., 2009)'
_computing_publication_material 'Olex2 (Dolomanov et al., 2009)'
_computing_structure_refinement 'ShelXL (Sheldrick, 2015)'
_computing_structure_solution 'ShelXS (Sheldrick, 2008)'
_diffrn_ambient_temperature 120.0
_diffrn_measured_fraction_theta_full 0.993
_diffrn_measured_fraction_theta_max 0.993
_diffrn_measurement_device_type 'Bruker X8 APEX-II CCD'
_diffrn_measurement_method '\f and \w scans'
_diffrn_radiation_monochromator graphite
_diffrn_radiation_type MoK\a
_diffrn_radiation_wavelength 0.71073
_diffrn_reflns_av_R_equivalents 0.0405
_diffrn_reflns_av_unetI/netI 0.0698
_diffrn_reflns_limit_h_max 14
_diffrn_reflns_limit_h_min -14
_diffrn_reflns_limit_k_max 17
_diffrn_reflns_limit_k_min -17
_diffrn_reflns_limit_l_max 18
_diffrn_reflns_limit_l_min -18
_diffrn_reflns_number 18056
_diffrn_reflns_theta_full 25.03
_diffrn_reflns_theta_max 25.03
_diffrn_reflns_theta_min 1.73
_diffrn_source 'fine-focus sealed tube'
_exptl_absorpt_coefficient_mu 1.160
_exptl_absorpt_correction_T_max 0.7460
_exptl_absorpt_correction_T_min 0.6808
_exptl_absorpt_correction_type multi-scan
_exptl_absorpt_process_details
;
SADABS-2008/1 (Bruker,2008) was used for absorption correction.
wR2(int) was 0.1726 before and 0.0442 after correction.
The Ratio of minimum to maximum transmission is 0.9126.
The \l/2 correction factor is 0.0015.
;
_exptl_crystal_colour 'clear light brown'
_exptl_crystal_colour_lustre clear
_exptl_crystal_colour_modifier light
_exptl_crystal_colour_primary brown
_exptl_crystal_density_diffrn 1.726
_exptl_crystal_density_method 'not measured'
_exptl_crystal_description needle
_exptl_crystal_F_000 1391
_exptl_crystal_size_max 0.22
_exptl_crystal_size_mid 0.07
_exptl_crystal_size_min 0.02
_refine_diff_density_max 1.294
_refine_diff_density_min -1.042
_refine_diff_density_rms 0.112
_refine_ls_extinction_method none
_refine_ls_goodness_of_fit_ref 1.023
_refine_ls_hydrogen_treatment constr
_refine_ls_matrix_type full
_refine_ls_number_parameters 648
_refine_ls_number_reflns 9353
_refine_ls_number_restraints 30
_refine_ls_restrained_S_all 1.042
_refine_ls_R_factor_all 0.0886
_refine_ls_R_factor_gt 0.0608
_refine_ls_shift/su_max 0.000
_refine_ls_shift/su_mean 0.000
_refine_ls_structure_factor_coef Fsqd
_refine_ls_weighting_details 'calc w=1/[\s^2^(Fo^2^)+(0.0603P)^2^+11.4662P] where P=(Fo^2^+2Fc^2^)/3'
_refine_ls_weighting_scheme calc
_refine_ls_wR_factor_gt 0.1431
_refine_ls_wR_factor_ref 0.1599
_reflns_number_gt 6833
_reflns_number_total 9353
_reflns_threshold_expression >2sigma(I)
_cod_data_source_file ic6b01011_si_004.cif
_cod_data_source_block ando167_2m_p-1
_cod_original_formula_sum 'C36.30 H39.20 Cl8 N8 O19.30 V4'
_cod_database_code 4348139
_olex2_refinement_description
;
1. Fixed Uiso
 At 1.2 times of:
  All C(H) groups, {H11,H11A} of C11, All N(H) groups
 At 1.5 times of:
  All C(H,H,H) groups, {H1WA,H1WB} of C14X, All O(H) groups, All O(H,H) groups
2. Restrained distances
 V2-H5A
 2.935053 with sigma of 0.02
 C38-H5A
 2.001334 with sigma of 0.02
 Cl3X-C14X \\sim Cl3-C14 \\sim Cl4X-C12X \\sim Cl4-C12
 with sigma of 0.01
 O3-C15X \\sim O3-C15
 with sigma of 0.01
 O16-C36 \\sim O18-C35
 with sigma of 0.01
 Cl8X-C27X \\sim Cl8-C27 \\sim Cl7X-C29X \\sim Cl7-C29
 with sigma of 0.01
 O18-C35 \\sim O16-C36 \\sim O19_$2-C40_$2 \\sim O5_$1-C38_$1 \\sim
O21_$3-C34_$3 \\sim O17_$3-
 C39_$3
 with sigma of 0.01
3. Uiso/Uaniso restraints and constraints
Uanis(Cl8X) = Uanis(Cl8) = Uanis(Cl7X) = Uanis(Cl7)
Uiso(C15X) = Uiso(C13) = Uiso(C14) = Uiso(C14X) = Uiso(C13X) = Uiso(C15) =
Uiso(C12X) = Uiso(C12)
Uanis(Cl3X) = Uanis(Cl3) = Uanis(Cl4X) = Uanis(Cl4)
Uanis(Cl1) = Uanis(Cl1X)
Uiso(C40) = Uiso(O19) = Uiso(O2W)
Uiso(O18) = Uiso(O16) = Uiso(C36) = Uiso(C35)
Uiso(C29X) = Uiso(C26) = Uiso(C27) = Uiso(C28X) = Uiso(C26X) = Uiso(C27X) =
Uiso(C28) = Uiso(C29)
4. Others
 Fixed Sof: Cl1(0.5) Cl1X(0.5) Cl3(0.5) Cl3X(0.5) Cl4(0.5) Cl4X(0.5) Cl7(0.5)
 Cl7X(0.5) Cl8(0.5) Cl8X(0.5) H5B(0.25) C12(0.5) C13(0.5) H13(0.5) C13X(0.5)
 H13X(0.5) C12X(0.5) H11(0.5) H11A(0.5) C15X(0.5) C14X(0.5) H1WA(0.25)
 H1WB(0.25) C14(0.5) C15(0.5) C26(0.5) H26(0.5) C27(0.5) C27X(0.5) C26X(0.5)
 H26X(0.5) C29X(0.5) C28X(0.5) H28X(0.5) C28(0.5) H28(0.5) C29(0.5) C38(0.75)
 H38A(0.75) H38B(0.75) H38C(0.75) O19(0.5) H19(0.5) C40(0.5) H40B(0.5)
 H40C(0.5) H40A(0.5) O18(0.4) H18A(0.4) C35(0.4) H35A(0.4) H35B(0.4) H35C(0.4)
 O16(0.4) H16(0.4) C36(0.4) H36A(0.4) H36C(0.4) H36B(0.4) O20(0.25) H20A(0.25)
 C37(0.25) H37A(0.25) H37B(0.25) H37C(0.25) O1W(0.25) O2W(0.5) H2WA(0.5)
 H2WB(0.5)
5.a Riding coordinates:
 O5(H5A,H5B), C14X(H1WA,H1WB), C26(H26), C28(H28), C38(H38A,H38B,H38C),
 O19(H19), O18(H18A), O16(H16), O20(H20A), C37(H37A,H37B,H37C), O17(H17),
 O21(H21), O2W(H2WA,H2WB)
5.b Aromatic/amide H refined with riding coordinates:
 N2(H2), N6(H6), C3(H3), C5(H5), C7(H7), C9(H9), C13(H13), C13X(H13X),
 C11(H11), C11(H11A), C18(H18), C20(H20), C22(H22), C24(H24), C26X(H26X),
 C28X(H28X)
5.c Fitted hexagon refined as free rotating group:
 C13X(C12X,C11,C10,C15X,C14X), C27X(C26X,C25,C30,C29X,C28X)
5.d Idealised Me refined as rotating group:
 C31(H31A,H31B,H31C), C33(H33A,H33B,H33C), C40(H40B,H40C,H40A), C35(H35A,H35B,
 H35C), C36(H36A,H36C,H36B), C39(H39A,H39B,H39C), C34(H34A,H34B,H34C)
;
_olex2_submission_special_instructions 'No special instructions were received'

loop_
_space_group_symop_id
_space_group_symop_operation_xyz
1 'x, y, z'
2 '-x, -y, -z'

loop_
_atom_site_label
_atom_site_type_symbol
_atom_site_fract_x
_atom_site_fract_y
_atom_site_fract_z
_atom_site_U_iso_or_equiv
_atom_site_adp_type
_atom_site_occupancy
_atom_site_calc_flag
_atom_site_disorder_assembly
_atom_site_disorder_group
_atom_site_refinement_flags_posn
V1 V -0.06363(7) -0.10339(6) 0.10040(6) 0.0149(2) Uani 1 d . . .
V2 V 0.33311(7) 0.09142(7) 0.12653(6) 0.0206(2) Uani 1 d A . D
V3 V 0.01913(7) -0.10730(6) 0.31590(6) 0.0161(2) Uani 1 d . . .
V4 V -0.08191(8) 0.19937(7) 0.48066(6) 0.0194(2) Uani 1 d . . .
Cl1 Cl -0.3775(11) -0.5646(9) -0.2140(7) 0.0408(17) Uani 0.50 d . . .
Cl1X Cl -0.3588(11) -0.5823(9) -0.1957(7) 0.0408(17) Uani 0.50 d . . .
Cl2 Cl -0.42187(12) -0.30080(11) 0.08129(10) 0.0278(3) Uani 1 d . . .
Cl3 Cl 0.4748(3) 0.3878(3) 0.2909(3) 0.0440(5) Uani 0.50 d A 1 D
Cl3X Cl 0.4779(3) 0.3646(3) 0.3327(3) 0.0440(5) Uani 0.50 d A 2 D
Cl4 Cl 0.0683(4) 0.4515(4) 0.3612(6) 0.0440(5) Uani 0.50 d A 1 D
Cl4X Cl 0.0941(4) 0.4619(4) 0.3700(6) 0.0440(5) Uani 0.50 d A 2 D
Cl5 Cl 0.08505(14) -0.37153(11) 0.11211(10) 0.0369(4) Uani 1 d . . .
Cl6 Cl -0.33115(16) -0.59710(11) 0.08729(12) 0.0456(5) Uani 1 d . . .
Cl7 Cl 0.1667(4) 0.4869(5) 0.6127(6) 0.0409(5) Uani 0.50 d B 2 D
Cl7X Cl 0.1911(4) 0.4938(5) 0.6116(6) 0.0409(5) Uani 0.50 d B 1 D
Cl8 Cl 0.5261(3) 0.3587(2) 0.5143(3) 0.0409(5) Uani 0.50 d B 2 D
Cl8X Cl 0.5302(3) 0.3271(2) 0.5510(3) 0.0409(5) Uani 0.50 d B 1 D
O1 O -0.1849(3) -0.2154(2) 0.0777(2) 0.0174(8) Uani 1 d . . .
O2 O 0.2660(3) -0.0385(3) 0.0433(2) 0.0201(8) Uani 1 d A . .
O3 O 0.3456(3) 0.1800(3) 0.2361(3) 0.0346(10) Uani 1 d . . D
O4 O 0.3172(3) 0.1584(3) 0.0646(3) 0.0276(9) Uani 1 d . . .
O5 O 0.3350(3) -0.0109(3) 0.2206(3) 0.0359(11) Uani 1 d . . D
H5A H 0.2793 -0.0286 0.2499 0.054 Uiso 1 d A . DR
H5B H 0.3566 -0.0643 0.2093 0.054 Uiso 0.25 d C 2 R
O6 O 0.4703(3) 0.0843(3) 0.1135(3) 0.0298(10) Uani 1 d . . .
O7 O -0.1067(3) -0.0316(3) 0.0537(2) 0.0213(8) Uani 1 d . . .
O8 O -0.0661(3) -0.0581(3) 0.2095(2) 0.0177(8) Uani 1 d . . .
O9 O -0.0028(3) -0.2212(3) 0.2199(2) 0.0223(9) Uani 1 d . . .
O10 O -0.1813(3) 0.0649(3) 0.4492(2) 0.0219(8) Uani 1 d . . .
O11 O 0.0494(3) 0.2943(3) 0.5239(3) 0.0280(9) Uani 1 d . . .
O12 O 0.0452(3) -0.1512(3) 0.3990(2) 0.0219(8) Uani 1 d . . .
O13 O 0.1396(3) -0.0447(3) 0.2968(2) 0.0193(8) Uani 1 d . . .
O14 O -0.1047(3) 0.2170(3) 0.3863(3) 0.0292(9) Uani 1 d . . .
O15 O -0.1749(3) 0.2569(3) 0.5427(3) 0.0285(9) Uani 1 d . . .
N1 N 0.0055(3) -0.1999(3) 0.0031(3) 0.0163(9) Uani 1 d . . .
N2 N 0.1180(4) -0.1665(3) -0.0049(3) 0.0209(10) Uani 1 d . . .
H2 H 0.1550 -0.2006 -0.0416 0.025 Uiso 1 calc . . R
N3 N 0.1022(3) -0.0381(3) 0.1063(3) 0.0147(9) Uani 1 d . . .
N4 N 0.1606(4) 0.0558(3) 0.1507(3) 0.0172(10) Uani 1 d . . .
N5 N -0.1620(4) -0.1599(3) 0.3197(3) 0.0204(10) Uani 1 d . . .
N6 N -0.2095(4) -0.0910(3) 0.3690(3) 0.0206(10) Uani 1 d . . .
H6 H -0.2805 -0.1041 0.3769 0.025 Uiso 1 calc . . R
N7 N -0.0332(4) 0.0100(3) 0.3929(3) 0.0167(9) Uani 1 d . . .
N8 N 0.0243(4) 0.1059(3) 0.4347(3) 0.0182(10) Uani 1 d . . .
C1 C -0.2238(5) -0.2941(4) 0.0127(3) 0.0189(12) Uani 1 d . . .
C2 C -0.3365(5) -0.3461(4) 0.0054(4) 0.0230(13) Uani 1 d . . .
C3 C -0.3803(5) -0.4307(4) -0.0608(4) 0.0319(15) Uani 1 d . . .
H3 H -0.4564 -0.4640 -0.0646 0.038 Uiso 1 calc . . R
C4 C -0.3118(5) -0.4667(4) -0.1219(4) 0.0344(15) Uani 1 d . . .
C5 C -0.2027(5) -0.4189(4) -0.1184(4) 0.0297(14) Uani 1 d . . .
H5 H -0.1570 -0.4442 -0.1608 0.036 Uiso 1 calc . . R
C6 C -0.1582(5) -0.3321(4) -0.0518(4) 0.0218(12) Uani 1 d . . .
C7 C -0.0434(5) -0.2833(4) -0.0505(3) 0.0198(12) Uani 1 d . . .
H7 H -0.0006 -0.3144 -0.0920 0.024 Uiso 1 calc . . R
C8 C 0.1648(4) -0.0779(4) 0.0485(3) 0.0187(12) Uani 1 d . . .
C9 C 0.1098(5) 0.1150(4) 0.1964(3) 0.0194(12) Uani 1 d A . .
H9 H 0.0321 0.0933 0.1988 0.023 Uiso 1 calc . . R
C12 C 0.1535(10) 0.3768(8) 0.3186(9) 0.0302(9) Uiso 0.50 d A 1 D
C13 C 0.2695(10) 0.4114(9) 0.3233(8) 0.0302(9) Uiso 0.50 d A 1 .
H13 H 0.3038 0.4786 0.3491 0.036 Uiso 0.50 calc A 1 R
C13X C 0.2757(5) 0.3988(4) 0.3467(5) 0.0302(9) Uiso 0.50 d A 2 .
H13X H 0.3129 0.4623 0.3817 0.036 Uiso 0.50 calc A 2 R
C12X C 0.1609(5) 0.3730(3) 0.3298(4) 0.0302(9) Uiso 0.50 d A 2 DG
C11 C 0.1064(3) 0.2801(3) 0.2786(3) 0.0260(13) Uani 1 d . . G
H11 H 0.0279 0.2575 0.2742 0.031 Uiso 0.50 calc A 1 R
H11A H 0.0279 0.2625 0.2671 0.031 Uiso 0.50 calc A 2 R
C10 C 0.1667(4) 0.2131(3) 0.2443(3) 0.0224(12) Uani 1 d A . G
C15X C 0.2814(4) 0.2390(4) 0.2611(5) 0.0302(9) Uiso 0.50 d A 2 DG
C14X C 0.3360(3) 0.3318(5) 0.3123(6) 0.0302(9) Uiso 0.50 d A 2 DG
H1WA H -0.6701 -0.0806 0.4378 0.045 Uiso 0.25 d . . R
H1WB H -0.7070 0.0044 0.4614 0.045 Uiso 0.25 d . . R
C14 C 0.3320(7) 0.3497(9) 0.2915(8) 0.0302(9) Uiso 0.50 d A 1 D
C15 C 0.2858(10) 0.2455(8) 0.2569(9) 0.0302(9) Uiso 0.50 d A 1 D
C16 C -0.0761(5) -0.3066(4) 0.1997(3) 0.0209(12) Uani 1 d . . .
C17 C -0.0492(5) -0.3874(4) 0.1436(4) 0.0273(13) Uani 1 d . . .
C18 C -0.1260(6) -0.4770(4) 0.1100(4) 0.0348(16) Uani 1 d . . .
H18 H -0.1056 -0.5299 0.0710 0.042 Uiso 1 calc . . R
C19 C -0.2332(6) -0.4871(4) 0.1350(4) 0.0322(15) Uani 1 d . . .
C20 C -0.2625(5) -0.4133(4) 0.1922(4) 0.0284(14) Uani 1 d . . .
H20 H -0.3357 -0.4234 0.2101 0.034 Uiso 1 calc . . R
C21 C -0.1866(5) -0.3220(4) 0.2257(4) 0.0240(13) Uani 1 d . . .
C22 C -0.2259(5) -0.2445(4) 0.2816(4) 0.0240(13) Uani 1 d . . .
H22 H -0.3024 -0.2566 0.2907 0.029 Uiso 1 calc . . R
C23 C -0.1406(4) -0.0026(4) 0.4044(3) 0.0181(11) Uani 1 d . . .
C24 C 0.1307(5) 0.1281(4) 0.4413(4) 0.0216(12) Uani 1 d . . .
H24 H 0.1658 0.0781 0.4161 0.026 Uiso 1 calc . . R
C26 C 0.3155(10) 0.2447(9) 0.4789(8) 0.0284(9) Uiso 0.50 d B 2 .
H26 H 0.3483 0.1947 0.4495 0.034 Uiso 0.50 d B 2 R
C27 C 0.3831(7) 0.3389(9) 0.5167(8) 0.0284(9) Uiso 0.50 d B 2 D
C27X C 0.3865(3) 0.3158(5) 0.5393(5) 0.0284(9) Uiso 0.50 d B 1 D
C26X C 0.3128(4) 0.2291(4) 0.4920(4) 0.0284(9) Uiso 0.50 d B 1 G
H26X H 0.3397 0.1742 0.4653 0.034 Uiso 0.50 calc B 1 R
C25 C 0.1999(4) 0.2227(3) 0.4839(3) 0.0244(13) Uani 1 d . . G
C30 C 0.1605(3) 0.3030(3) 0.5230(3) 0.0259(13) Uani 1 d B . G
C29X C 0.2342(5) 0.3897(3) 0.5702(4) 0.0284(9) Uiso 0.50 d B 1 DG
C28X C 0.3472(4) 0.3961(4) 0.5784(5) 0.0284(9) Uiso 0.50 d B 1 G
H28X H 0.3975 0.4553 0.6106 0.034 Uiso 0.50 calc B 1 R
C28 C 0.3388(10) 0.4129(9) 0.5551(8) 0.0284(9) Uiso 0.50 d B 2 .
H28 H 0.3858 0.4763 0.5806 0.034 Uiso 0.50 d B 2 R
C29 C 0.2282(10) 0.3972(8) 0.5573(8) 0.0284(9) Uiso 0.50 d B 2 D
C31 C 0.5466(5) 0.1319(5) 0.0612(5) 0.0393(17) Uani 1 d A . .
H31A H 0.5504 0.0850 0.0051 0.059 Uiso 1 calc . . GR
H31B H 0.6203 0.1571 0.0940 0.059 Uiso 1 calc . . GR
H31C H 0.5211 0.1862 0.0487 0.059 Uiso 1 calc . . GR
C33 C -0.1861(8) 0.2824(6) 0.6350(5) 0.057(2) Uani 1 d . . .
H33A H -0.1129 0.3147 0.6675 0.086 Uiso 1 calc . . GR
H33B H -0.2184 0.2232 0.6539 0.086 Uiso 1 calc . . GR
H33C H -0.2345 0.3269 0.6476 0.086 Uiso 1 calc . . GR
C38 C 0.3462(7) -0.1127(5) 0.1878(5) 0.0300(19) Uani 0.75 d A 1 D
H38A H 0.2845 -0.1510 0.1431 0.045 Uiso 0.75 d A 1 R
H38B H 0.3450 -0.1428 0.2376 0.045 Uiso 0.75 d A 1 R
H38C H 0.4165 -0.1113 0.1612 0.045 Uiso 0.75 d A 1 R
O19 O -0.5029(10) -0.0671(9) 0.6397(9) 0.075(2) Uiso 0.50 d D 1 D
H19 H -0.4537 -0.0877 0.6088 0.113 Uiso 0.50 d D 1 R
C40 C -0.6069(13) -0.1378(14) 0.6277(15) 0.075(2) Uiso 0.50 d D 1 D
H40B H -0.6035 -0.1837 0.6635 0.113 Uiso 0.50 calc D 1 GR
H40C H -0.6235 -0.1736 0.5648 0.113 Uiso 0.50 calc D 1 GR
H40A H -0.6653 -0.1048 0.6464 0.113 Uiso 0.50 calc D 1 GR
O18 O -0.4343(11) -0.1016(10) 0.3620(9) 0.051(2) Uiso 0.40 d E 2 D
H18A H -0.4121 -0.0425 0.3589 0.077 Uiso 0.40 d E 2 R
C35 C -0.5129(15) -0.1057(15) 0.4277(12) 0.051(2) Uiso 0.40 d E 2 D
H35A H -0.5884 -0.1304 0.3979 0.077 Uiso 0.40 calc E 2 GR
H35B H -0.5044 -0.0401 0.4667 0.077 Uiso 0.40 calc E 2 GR
H35C H -0.4995 -0.1494 0.4631 0.077 Uiso 0.40 calc E 2 GR
O16 O -0.4289(11) -0.1335(10) 0.3321(9) 0.051(2) Uiso 0.40 d F 1 D
H16 H -0.4394 -0.0780 0.3352 0.077 Uiso 0.40 d F 1 R
C36 C -0.5112(14) -0.1828(14) 0.3782(13) 0.051(2) Uiso 0.40 d F 1 D
H36A H -0.5232 -0.2536 0.3549 0.077 Uiso 0.40 calc F 1 GR
H36C H -0.5808 -0.1649 0.3697 0.077 Uiso 0.40 calc F 1 GR
H36B H -0.4863 -0.1640 0.4418 0.077 Uiso 0.40 calc F 1 GR
O20 O 0.4285(15) -0.1507(13) 0.1805(13) 0.041(4) Uiso 0.25 d G 2 .
H20A H 0.4580 -0.1471 0.2321 0.061 Uiso 0.25 d G 2 R
C37 C 0.332(3) -0.223(2) 0.146(2) 0.053(8) Uiso 0.25 d G 2 .
H37A H 0.2663 -0.2017 0.1655 0.079 Uiso 0.25 d G 2 R
H37B H 0.3295 -0.2381 0.0810 0.079 Uiso 0.25 d G 2 R
H37C H 0.3346 -0.2814 0.1655 0.079 Uiso 0.25 d G 2 R
O17 O 0.1698(4) -0.2147(3) -0.1745(3) 0.0296(10) Uani 1 d . . D
H17 H 0.2006 -0.1626 -0.1897 0.044 Uiso 1 d . . R
C39 C 0.1989(6) -0.2966(4) -0.2314(4) 0.0408(17) Uani 1 d . . D
H39A H 0.1702 -0.3051 -0.2928 0.061 Uiso 1 calc . . GR
H39B H 0.1666 -0.3557 -0.2125 0.061 Uiso 1 calc . . GR
H39C H 0.2798 -0.2849 -0.2279 0.061 Uiso 1 calc . . GR
O21 O 0.2306(3) -0.0465(3) -0.2246(3) 0.0268(9) Uani 1 d . . D
H21 H 0.1773 -0.0198 -0.2297 0.040 Uiso 1 d . . R
C34 C 0.3231(5) 0.0250(4) -0.1699(4) 0.0330(15) Uani 1 d . . D
H34A H 0.3065 0.0381 -0.1076 0.049 Uiso 1 calc . . GR
H34B H 0.3363 0.0855 -0.1889 0.049 Uiso 1 calc . . GR
H34C H 0.3894 -0.0001 -0.1758 0.049 Uiso 1 calc . . GR
O1W O -0.671(2) -0.0248(17) 0.4248(16) 0.066(6) Uiso 0.25 d . . .
O2W O -0.5817(11) -0.1568(10) 0.6537(10) 0.075(2) Uiso 0.50 d H 2 .
H2WA H -0.5174 -0.1291 0.6395 0.113 Uiso 0.50 d H 2 R
H2WB H -0.6052 -0.1073 0.6654 0.113 Uiso 0.50 d H 2 R

loop_
_atom_site_aniso_label
_atom_site_aniso_U_11
_atom_site_aniso_U_22
_atom_site_aniso_U_33
_atom_site_aniso_U_23
_atom_site_aniso_U_13
_atom_site_aniso_U_12
V1 0.0143(5) 0.0166(5) 0.0127(4) 0.0040(4) 0.0003(3) 0.0020(4)
V2 0.0141(5) 0.0236(5) 0.0233(5) 0.0077(4) -0.0010(4) 0.0021(4)
V3 0.0193(5) 0.0158(5) 0.0117(4) 0.0027(4) -0.0005(4) 0.0029(4)
V4 0.0243(5) 0.0186(5) 0.0156(5) 0.0050(4) 0.0014(4) 0.0058(4)
Cl1 0.048(4) 0.031(4) 0.023(4) -0.006(2) 0.004(3) -0.015(2)
Cl1X 0.048(4) 0.031(4) 0.023(4) -0.006(2) 0.004(3) -0.015(2)
Cl2 0.0215(7) 0.0308(8) 0.0263(8) 0.0056(6) 0.0042(6) -0.0009(6)
Cl3 0.0354(11) 0.0257(10) 0.0557(15) -0.0019(8) -0.0020(15) -0.0071(9)
Cl3X 0.0354(11) 0.0257(10) 0.0557(15) -0.0019(8) -0.0020(15) -0.0071(9)
Cl4 0.0354(11) 0.0257(10) 0.0557(15) -0.0019(8) -0.0020(15) -0.0071(9)
Cl4X 0.0354(11) 0.0257(10) 0.0557(15) -0.0019(8) -0.0020(15) -0.0071(9)
Cl5 0.0472(10) 0.0321(8) 0.0304(8) -0.0019(7) 0.0032(7) 0.0186(7)
Cl6 0.0591(12) 0.0171(8) 0.0476(10) -0.0003(7) -0.0227(9) -0.0025(7)
Cl7 0.0296(11) 0.0231(9) 0.0548(10) -0.0059(7) 0.0025(14) -0.0053(10)
Cl7X 0.0296(11) 0.0231(9) 0.0548(10) -0.0059(7) 0.0025(14) -0.0053(10)
Cl8 0.0296(11) 0.0231(9) 0.0548(10) -0.0059(7) 0.0025(14) -0.0053(10)
Cl8X 0.0296(11) 0.0231(9) 0.0548(10) -0.0059(7) 0.0025(14) -0.0053(10)
O1 0.0198(19) 0.0144(19) 0.0136(19) 0.0014(15) -0.0014(15) -0.0014(15)
O2 0.0141(19) 0.021(2) 0.025(2) 0.0079(16) 0.0046(16) 0.0024(16)
O3 0.020(2) 0.044(3) 0.030(2) -0.002(2) -0.0062(18) 0.0016(19)
O4 0.020(2) 0.026(2) 0.039(2) 0.0149(19) 0.0024(18) 0.0032(17)
O5 0.029(2) 0.052(3) 0.038(3) 0.025(2) 0.006(2) 0.016(2)
O6 0.017(2) 0.034(2) 0.038(2) 0.011(2) 0.0037(18) 0.0046(18)
O7 0.019(2) 0.027(2) 0.020(2) 0.0121(17) 0.0000(16) 0.0038(16)
O8 0.0184(19) 0.022(2) 0.0131(18) 0.0072(15) 0.0029(15) 0.0037(16)
O9 0.030(2) 0.019(2) 0.0124(19) -0.0020(15) 0.0003(16) 0.0031(17)
O10 0.021(2) 0.021(2) 0.023(2) 0.0038(17) 0.0022(16) 0.0046(16)
O11 0.032(2) 0.016(2) 0.033(2) 0.0049(17) 0.0014(19) 0.0030(17)
O12 0.033(2) 0.021(2) 0.0136(19) 0.0042(16) 0.0016(16) 0.0111(17)
O13 0.021(2) 0.020(2) 0.0161(19) 0.0023(16) 0.0022(16) 0.0054(16)
O14 0.037(2) 0.032(2) 0.021(2) 0.0112(18) 0.0007(18) 0.0107(19)
O15 0.037(2) 0.027(2) 0.023(2) 0.0015(17) 0.0021(18) 0.0150(19)
N1 0.015(2) 0.019(2) 0.015(2) 0.0069(19) -0.0005(18) 0.0019(18)
N2 0.018(2) 0.021(2) 0.022(2) 0.000(2) 0.005(2) 0.006(2)
N3 0.011(2) 0.016(2) 0.014(2) 0.0015(18) -0.0028(17) 0.0009(18)
N4 0.017(2) 0.018(2) 0.015(2) 0.0067(19) -0.0024(18) 0.0007(19)
N5 0.027(3) 0.017(2) 0.014(2) 0.0029(19) 0.001(2) 0.002(2)
N6 0.019(2) 0.017(2) 0.021(2) 0.003(2) 0.0008(19) -0.0006(19)
N7 0.021(2) 0.013(2) 0.014(2) 0.0029(18) 0.0014(18) 0.0010(18)
N8 0.025(3) 0.016(2) 0.012(2) 0.0033(18) 0.0008(19) 0.0033(19)
C1 0.027(3) 0.014(3) 0.017(3) 0.010(2) -0.002(2) 0.002(2)
C2 0.027(3) 0.019(3) 0.018(3) 0.006(2) 0.002(2) -0.003(2)
C3 0.028(3) 0.030(3) 0.030(3) 0.010(3) 0.002(3) -0.010(3)
C4 0.039(4) 0.026(3) 0.025(3) -0.004(3) 0.005(3) -0.006(3)
C5 0.036(4) 0.024(3) 0.024(3) 0.001(3) 0.009(3) 0.001(3)
C6 0.024(3) 0.020(3) 0.016(3) 0.004(2) 0.002(2) -0.002(2)
C7 0.025(3) 0.019(3) 0.016(3) 0.006(2) 0.005(2) 0.005(2)
C8 0.019(3) 0.024(3) 0.017(3) 0.010(2) -0.001(2) 0.007(2)
C9 0.020(3) 0.021(3) 0.016(3) 0.007(2) 0.002(2) 0.002(2)
C11 0.033(3) 0.025(3) 0.018(3) 0.006(2) 0.005(3) 0.003(3)
C10 0.026(3) 0.021(3) 0.017(3) 0.005(2) -0.001(2) -0.001(2)
C16 0.029(3) 0.018(3) 0.014(3) 0.002(2) -0.002(2) 0.005(2)
C17 0.038(4) 0.023(3) 0.019(3) 0.004(2) -0.002(3) 0.007(3)
C18 0.061(5) 0.017(3) 0.025(3) 0.001(3) -0.007(3) 0.013(3)
C19 0.050(4) 0.015(3) 0.027(3) 0.007(3) -0.013(3) 0.001(3)
C20 0.032(3) 0.023(3) 0.027(3) 0.010(3) -0.010(3) -0.001(3)
C21 0.037(3) 0.020(3) 0.014(3) 0.004(2) -0.003(2) 0.005(3)
C22 0.025(3) 0.023(3) 0.020(3) 0.004(2) 0.000(2) 0.001(3)
C23 0.022(3) 0.022(3) 0.013(3) 0.009(2) -0.001(2) 0.005(2)
C24 0.023(3) 0.018(3) 0.019(3) 0.001(2) 0.000(2) 0.000(2)
C25 0.030(3) 0.020(3) 0.017(3) -0.002(2) -0.001(2) 0.001(2)
C30 0.035(4) 0.022(3) 0.017(3) 0.006(2) 0.001(3) -0.001(3)
C31 0.025(3) 0.039(4) 0.056(5) 0.015(3) 0.018(3) 0.007(3)
C33 0.087(6) 0.073(6) 0.030(4) 0.015(4) 0.022(4) 0.051(5)
C38 0.037(5) 0.032(5) 0.028(4) 0.011(4) -0.001(4) 0.019(4)
O17 0.042(3) 0.026(2) 0.021(2) 0.0037(17) 0.0063(19) 0.0104(19)
C39 0.066(5) 0.031(4) 0.026(4) 0.003(3) 0.001(3) 0.019(3)
O21 0.025(2) 0.030(2) 0.025(2) 0.0039(18) -0.0023(17) 0.0102(18)
C34 0.029(3) 0.037(4) 0.035(4) 0.013(3) 0.002(3) 0.009(3)

loop_
_atom_type_symbol
_atom_type_description
_atom_type_scat_dispersion_real
_atom_type_scat_dispersion_imag
_atom_type_scat_source
C C 0.0033 0.0016 'International Tables Vol C Tables 4.2.6.8 and 6.1.1.4'
H H 0.0000 0.0000 'International Tables Vol C Tables 4.2.6.8 and 6.1.1.4'
Cl Cl 0.1484 0.1585 'International Tables Vol C Tables 4.2.6.8 and 6.1.1.4'
N N 0.0061 0.0033 'International Tables Vol C Tables 4.2.6.8 and 6.1.1.4'
O O 0.0106 0.0060 'International Tables Vol C Tables 4.2.6.8 and 6.1.1.4'
V V 0.3005 0.5294 'International Tables Vol C Tables 4.2.6.8 and 6.1.1.4'

loop_
_geom_angle_atom_site_label_1
_geom_angle_atom_site_label_2
_geom_angle_atom_site_label_3
_geom_angle
_geom_angle_site_symmetry_3
O1 V1 N1 81.92(16) .
O1 V1 N3 151.75(17) .
O7 V1 O1 103.73(18) .
O7 V1 O8 105.85(19) .
O7 V1 N1 108.76(18) .
O7 V1 N3 96.76(18) .
O8 V1 O1 100.79(16) .
O8 V1 N1 143.54(17) .
O8 V1 N3 91.93(17) .
N3 V1 N1 73.11(16) .
O2 V2 O5 79.26(15) .
O2 V2 N4 74.43(16) .
O3 V2 O2 151.01(17) .
O3 V2 O5 79.63(18) .
O3 V2 N4 82.35(17) .
O4 V2 O2 99.21(19) .
O4 V2 O3 99.5(2) .
O4 V2 O5 173.43(18) .
O4 V2 O6 102.1(2) .
O4 V2 N4 93.99(18) .
O6 V2 O2 94.61(17) .
O6 V2 O3 102.85(19) .
O6 V2 O5 84.38(17) .
O6 V2 N4 161.85(18) .
N4 V2 O5 79.44(15) .
O9 V3 O8 80.43(15) .
O9 V3 N5 83.25(16) .
O9 V3 N7 152.11(17) .
O12 V3 O8 164.30(17) .
O12 V3 O9 100.24(17) .
O12 V3 O13 105.48(19) .
O12 V3 N5 91.83(18) .
O12 V3 N7 95.60(17) .
O13 V3 O8 89.73(16) .
O13 V3 O9 100.12(17) .
O13 V3 N5 161.32(18) .
O13 V3 N7 97.54(17) .
N5 V3 O8 72.61(14) .
N7 V3 O8 78.23(15) .
N7 V3 N5 73.38(16) .
O10 V4 O12 79.62(15) 2_556
O10 V4 N8 75.14(16) .
O11 V4 O10 155.45(17) .
O11 V4 O12 82.50(16) 2_556
O11 V4 N8 84.67(17) .
O14 V4 O10 94.14(19) .
O14 V4 O11 101.2(2) .
O14 V4 O12 170.53(18) 2_556
O14 V4 O15 101.3(2) .
O14 V4 N8 94.15(19) .
O15 V4 O10 96.49(17) .
O15 V4 O11 99.12(19) .
O15 V4 O12 86.61(16) 2_556
O15 V4 N8 163.02(18) .
N8 V4 O12 77.43(15) 2_556
Cl1X Cl1 C4 79(3) .
Cl1 Cl1X C4 84(3) .
C1 O1 V1 136.8(3) .
C8 O2 V2 117.4(3) .
C15X O3 V2 126.0(4) .
C15X O3 C15 5.5(8) .
C15 O3 V2 124.6(7) .
V2 O5 H5A 122.3 .
V2 O5 H5B 127.1 .
H5A O5 H5B 98.4 .
C38 O5 V2 122.6(4) .
C38 O5 H5A 92.8 .
C38 O5 H5B 13.8 .
C31 O6 V2 127.1(4) .
V1 O8 V3 123.56(19) .
C16 O9 V3 133.3(3) .
C23 O10 V4 116.1(3) .
C30 O11 V4 138.1(3) .
V3 O12 V4 175.5(2) 2_556
C33 O15 V4 131.7(4) .
N2 N1 V1 115.5(3) .
C7 N1 V1 129.1(4) .
C7 N1 N2 115.4(4) .
N1 N2 H2 123.1 .
C8 N2 N1 113.8(4) .
C8 N2 H2 123.1 .
N4 N3 V1 129.2(3) .
C8 N3 V1 120.2(3) .
C8 N3 N4 109.1(4) .
N3 N4 V2 114.2(3) .
C9 N4 V2 125.7(4) .
C9 N4 N3 119.9(4) .
N6 N5 V3 113.9(3) .
C22 N5 V3 128.3(4) .
C22 N5 N6 117.8(5) .
N5 N6 H6 122.1 .
C23 N6 N5 115.8(4) .
C23 N6 H6 122.1 .
N8 N7 V3 131.7(3) .
C23 N7 V3 118.4(3) .
C23 N7 N8 109.8(4) .
N7 N8 V4 113.4(3) .
C24 N8 V4 128.0(4) .
C24 N8 N7 118.5(4) .
O1 C1 C2 120.1(5) .
O1 C1 C6 123.2(5) .
C6 C1 C2 116.7(5) .
C1 C2 Cl2 118.6(4) .
C3 C2 Cl2 119.4(4) .
C3 C2 C1 122.0(5) .
C2 C3 H3 120.4 .
C2 C3 C4 119.3(5) .
C4 C3 H3 120.4 .
Cl1X C4 Cl1 16.8(4) .
C3 C4 Cl1 116.6(7) .
C3 C4 Cl1X 120.3(7) .
C5 C4 Cl1 121.5(7) .
C5 C4 Cl1X 118.0(7) .
C5 C4 C3 121.2(6) .
C4 C5 H5 120.1 .
C4 C5 C6 119.7(6) .
C6 C5 H5 120.1 .
C1 C6 C7 120.6(5) .
C5 C6 C1 121.2(5) .
C5 C6 C7 118.3(5) .
N1 C7 C6 124.4(5) .
N1 C7 H7 117.8 .
C6 C7 H7 117.8 .
O2 C8 N2 118.9(5) .
O2 C8 N3 124.1(5) .
N3 C8 N2 117.0(5) .
N4 C9 H9 118.9 .
N4 C9 C10 122.2(5) .
C10 C9 H9 118.9 .
C13 C12 Cl4 122.7(9) .
C11 C12 Cl4 118.9(8) .
C11 C12 C13 118.4(9) .
C12 C13 H13 119.9 .
C14 C13 C12 120.3(11) .
C14 C13 H13 119.9 .
C12X C13X H13X 120.0 .
C12X C13X C14X 120.0 .
C14X C13X H13X 120.0 .
C13X C12X Cl4X 116.8(4) .
C13X C12X C11 120.0 .
C11 C12X Cl4X 123.1(4) .
C12 C11 C12X 9.2(7) .
C12 C11 H11 118.1 .
C12 C11 H11A 115.5 .
C12 C11 C10 123.8(6) .
C12X C11 H11 121.2 .
C12X C11 H11A 120.0 .
H11 C11 H11A 8.8 .
C10 C11 C12X 120.0 .
C10 C11 H11 118.1 .
C10 C11 H11A 120.0 .
C9 C10 C15 121.9(5) .
C11 C10 C9 120.0(4) .
C11 C10 C15X 120.0 .
C11 C10 C15 118.1(5) .
C15X C10 C9 119.9(4) .
C15X C10 C15 4.9(7) .
O3 C15X C10 125.0(4) .
O3 C15X C14X 114.9(5) .
C14X C15X C10 120.0 .
C13X C14X Cl3X 119.7(4) .
C15X C14X Cl3X 120.3(4) .
C15X C14X C13X 120.0 .
C13 C14 Cl3 122.9(10) .
C13 C14 C15 122.6(9) .
C15 C14 Cl3 114.5(8) .
O3 C15 C10 119.4(9) .
O3 C15 C14 124.7(10) .
C10 C15 C14 115.9(7) .
O9 C16 C17 119.2(5) .
O9 C16 C21 124.1(5) .
C17 C16 C21 116.5(5) .
C16 C17 Cl5 117.6(4) .
C18 C17 Cl5 119.4(5) .
C18 C17 C16 123.0(6) .
C17 C18 H18 120.9 .
C19 C18 C17 118.1(6) .
C19 C18 H18 120.9 .
C18 C19 Cl6 117.9(5) .
C20 C19 Cl6 120.6(5) .
C20 C19 C18 121.5(6) .
C19 C20 H20 119.5 .
C19 C20 C21 121.0(6) .
C21 C20 H20 119.5 .
C16 C21 C22 122.2(5) .
C20 C21 C16 119.7(5) .
C20 C21 C22 118.0(6) .
N5 C22 C21 123.1(5) .
N5 C22 H22 118.5 .
C21 C22 H22 118.5 .
O10 C23 N6 118.2(5) .
O10 C23 N7 123.3(5) .
N7 C23 N6 118.4(5) .
N8 C24 H24 117.8 .
N8 C24 C25 124.5(5) .
C25 C24 H24 117.8 .
C27 C26 H26 119.3 .
C27 C26 C25 121.3(10) .
C25 C26 H26 119.4 .
C26 C27 Cl8 118.7(9) .
C28 C27 Cl8 120.3(9) .
C28 C27 C26 121.0(10) .
C26X C27X Cl8X 121.5(4) .
C26X C27X C28X 120.0 .
C28X C27X Cl8X 118.5(4) .
H26 C26X H26X 26.5 .
C27X C26X H26 109.9 .
C27X C26X H26X 120.0 .
C27X C26X C25 120.0 .
C25 C26X H26 123.7 .
C25 C26X H26X 120.0 .
C26 C25 C24 121.1(6) .
C26X C25 C24 115.4(4) .
C26X C25 C26 13.9(6) .
C26X C25 C30 120.0 .
C30 C25 C24 124.3(4) .
C30 C25 C26 114.1(6) .
O11 C30 C25 120.4(4) .
O11 C30 C29X 119.2(4) .
O11 C30 C29 115.5(5) .
C25 C30 C29X 120.0 .
C25 C30 C29 124.0(5) .
C29X C30 C29 11.1(7) .
C30 C29X Cl7X 121.6(4) .
C28X C29X Cl7X 118.1(4) .
C28X C29X C30 120.0 .
C27X C28X H28X 120.0 .
C27X C28X H28 127.4 .
C29X C28X C27X 120.0 .
C29X C28X H28X 120.0 .
C29X C28X H28 102.5 .
H28X C28X H28 34.5 .
C27 C28 H28 119.9 .
C29 C28 C27 120.1(11) .
C29 C28 H28 119.9 .
C30 C29 Cl7 117.8(8) .
C28 C29 Cl7 122.4(9) .
C28 C29 C30 119.3(9) .
O6 C31 H31A 109.5 .
O6 C31 H31B 109.5 .
O6 C31 H31C 109.5 .
H31A C31 H31B 109.5 .
H31A C31 H31C 109.5 .
H31B C31 H31C 109.5 .
O15 C33 H33A 109.5 .
O15 C33 H33B 109.5 .
O15 C33 H33C 109.5 .
H33A C33 H33B 109.5 .
H33A C33 H33C 109.5 .
H33B C33 H33C 109.5 .
O5 C38 H5B 17.6 .
O5 C38 H38A 109.6 .
O5 C38 H38B 109.5 .
O5 C38 H38C 109.3 .
O5 C38 H37A 130.7 .
H5B C38 H38A 127.0 .
H5B C38 H38B 101.9 .
H5B C38 H38C 98.3 .
H5B C38 H37A 144.8 .
H38A C38 H38B 109.5 .
H38A C38 H38C 109.5 .
H38A C38 H37A 38.9 .
H38B C38 H38C 109.5 .
H38B C38 H37A 71.3 .
H38C C38 H37A 116.7 .
H19 O19 H2WA 76.7 .
H19 O19 H2WB 137.2 .
C40 O19 H19 113.6 .
C40 O19 H2WA 50.3 .
C40 O19 H2WB 26.4 .
H2WA O19 H2WB 63.2 .
O19 C40 H2WA 38.0 .
O19 C40 H2WB 73.4 .
H40B C40 H2WA 77.2 .
H40B C40 H2WB 84.2 .
H40C C40 H2WA 103.1 .
H40C C40 H2WB 163.2 .
H40A C40 H2WA 141.5 .
H40A C40 H2WB 55.2 .
H2WA C40 H2WB 89.2 .
H18A O18 H16 42.6 .
C35 O18 H18A 108.7 .
C35 O18 H16 117.6 .
O18 C35 H35A 109.5 .
O18 C35 H35B 109.5 .
O18 C35 H35C 109.5 .
H35A C35 H35B 109.5 .
H35A C35 H35C 109.5 .
H35B C35 H35C 109.5 .
H18A O16 H16 22.8 .
C36 O16 H18A 111.7 .
C36 O16 H16 107.8 .
H38B O20 H38C 91.1 .
H38B O20 H20A 74.4 .
H38C O20 H20A 130.3 .
C37 O20 H38B 69.5 .
C37 O20 H38C 98.5 .
C37 O20 H20A 118.7 .
H38A C37 H38B 65.8 .
H38A C37 H37A 41.1 .
H38A C37 H37B 87.7 .
H38A C37 H37C 150.6 .
H38B C37 H37A 62.2 .
H38B C37 H37B 148.1 .
H38B C37 H37C 102.1 .
O20 C37 H38A 86.9 .
O20 C37 H38B 55.7 .
O20 C37 H37A 111.4 .
O20 C37 H37B 108.0 .
O20 C37 H37C 108.9 .
H37A C37 H37B 109.5 .
H37A C37 H37C 109.5 .
H37B C37 H37C 109.5 .
C39 O17 H17 109.3 .
O17 C39 H39A 109.5 .
O17 C39 H39B 109.5 .
O17 C39 H39C 109.5 .
H39A C39 H39B 109.5 .
H39A C39 H39C 109.5 .
H39B C39 H39C 109.5 .
C34 O21 H21 109.4 .
O21 C34 H34A 109.5 .
O21 C34 H34B 109.5 .
O21 C34 H34C 109.5 .
H34A C34 H34B 109.5 .
H34A C34 H34C 109.5 .
H34B C34 H34C 109.5 .
H1WA O1W H1WB 108.0 .
H2WA O2W H2WB 96.3 .

loop_
_geom_bond_atom_site_label_1
_geom_bond_atom_site_label_2
_geom_bond_distance
_geom_bond_site_symmetry_2
V1 O1 1.893(3) .
V1 O7 1.595(4) .
V1 O8 1.671(3) .
V1 N1 2.156(4) .
V1 N3 2.048(4) .
V2 O2 1.987(4) .
V2 O3 1.849(4) .
V2 O4 1.573(4) .
V2 O5 2.340(4) .
V2 O6 1.755(4) .
V2 N4 2.157(4) .
V3 O8 2.292(4) .
V3 O9 1.902(4) .
V3 O12 1.637(4) .
V3 O13 1.638(4) .
V3 N5 2.213(5) .
V3 N7 2.093(4) .
V4 O10 1.989(4) .
V4 O11 1.856(4) .
V4 O12 2.231(4) 2_556
V4 O14 1.583(4) .
V4 O15 1.768(4) .
V4 N8 2.140(5) .
Cl1 Cl1X 0.514(13) .
Cl1 C4 1.772(14) .
Cl1X C4 1.747(14) .
Cl2 C2 1.732(6) .
Cl3 C14 1.736(8) .
Cl3X C14X 1.718(5) .
Cl4 C12 1.734(7) .
Cl4X C12X 1.711(6) .
Cl5 C17 1.738(6) .
Cl6 C19 1.744(6) .
Cl7 C29 1.737(7) .
Cl7X C29X 1.718(6) .
Cl8 C27 1.741(7) .
Cl8X C27X 1.761(4) .
O1 C1 1.310(6) .
O2 C8 1.269(6) .
O3 C15X 1.312(6) .
O3 C15 1.336(9) .
O5 H5A 0.8656 .
O5 H5B 0.8652 .
O5 C38 1.492(6) .
O6 C31 1.435(7) .
O9 C16 1.317(6) .
O10 C23 1.281(6) .
O11 C30 1.363(5) .
O12 V4 2.231(4) 2_556
O15 C33 1.416(8) .
N1 N2 1.391(6) .
N1 C7 1.291(7) .
N2 H2 0.8800 .
N2 C8 1.337(7) .
N3 N4 1.384(6) .
N3 C8 1.329(7) .
N4 C9 1.283(7) .
N5 N6 1.374(6) .
N5 C22 1.285(7) .
N6 H6 0.8800 .
N6 C23 1.341(7) .
N7 N8 1.393(6) .
N7 C23 1.333(7) .
N8 C24 1.284(7) .
C1 C2 1.415(8) .
C1 C6 1.409(8) .
C2 C3 1.381(8) .
C3 H3 0.9500 .
C3 C4 1.391(9) .
C4 C5 1.365(9) .
C5 H5 0.9500 .
C5 C6 1.405(8) .
C6 C7 1.435(8) .
C7 H7 0.9500 .
C9 H9 0.9500 .
C9 C10 1.438(6) .
C12 C13 1.407(16) .
C12 C11 1.369(14) .
C13 H13 0.9500 .
C13 C14 1.345(16) .
C13X H13X 0.9500 .
C13X C12X 1.3900 .
C13X C14X 1.3900 .
C12X C11 1.3900 .
C11 H11 0.9500 .
C11 H11A 0.9500 .
C11 C10 1.3900 .
C10 C15X 1.3900 .
C10 C15 1.439(14) .
C15X C14X 1.3900 .
C14 C15 1.448(16) .
C16 C17 1.405(8) .
C16 C21 1.430(8) .
C17 C18 1.391(9) .
C18 H18 0.9500 .
C18 C19 1.389(10) .
C19 C20 1.353(9) .
C20 H20 0.9500 .
C20 C21 1.403(8) .
C21 C22 1.446(8) .
C22 H22 0.9500 .
C24 H24 0.9500 .
C24 C25 1.427(6) .
C26 H26 0.9500 .
C26 C27 1.402(16) .
C26 C25 1.409(14) .
C27 C28 1.350(16) .
C27X C26X 1.3900 .
C27X C28X 1.3900 .
C26X H26 0.9215 .
C26X H26X 0.9500 .
C26X C25 1.3900 .
C25 C30 1.3900 .
C30 C29X 1.3900 .
C30 C29 1.395(13) .
C29X C28X 1.3900 .
C28X H28X 0.9500 .
C28X H28 1.1462 .
C28 H28 0.9499 .
C28 C29 1.347(16) .
C31 H31A 0.9800 .
C31 H31B 0.9800 .
C31 H31C 0.9800 .
C33 H33A 0.9800 .
C33 H33B 0.9800 .
C33 H33C 0.9800 .
C38 H5B 0.6835 .
C38 H38A 0.9800 .
C38 H38B 0.9800 .
C38 H38C 0.9800 .
O19 H19 0.8563 .
O19 C40 1.426(9) .
O19 H2WA 0.8788 .
O19 H2WB 1.3864 .
C40 H40B 0.9800 .
C40 H40C 0.9800 .
C40 H40A 0.9800 .
C40 H2WA 1.0975 .
C40 H2WB 0.6423 .
O18 H18A 0.8556 .
O18 C35 1.440(9) .
O18 H16 0.6140 .
C35 H35A 0.9800 .
C35 H35B 0.9800 .
C35 H35C 0.9800 .
O16 H18A 1.2550 .
O16 H16 0.8423 .
O16 C36 1.427(9) .
C36 H36A 0.9800 .
C36 H36C 0.9800 .
C36 H36B 0.9800 .
O20 H38B 1.3976 .
O20 H38C 0.7540 .
O20 H20A 0.8593 .
O20 C37 1.38(3) .
C37 H37A 0.9800 .
C37 H37B 0.9799 .
C37 H37C 0.9801 .
O17 H17 0.8576 .
O17 C39 1.435(6) .
C39 H39A 0.9800 .
C39 H39B 0.9800 .
C39 H39C 0.9800 .
O21 H21 0.8584 .
O21 C34 1.440(6) .
C34 H34A 0.9800 .
C34 H34B 0.9800 .
C34 H34C 0.9800 .
O1W H1WA 0.8885 .
O1W H1WB 0.8361 .
O2W H2WA 0.8685 .
O2W H2WB 0.8275 .

loop_
_geom_hbond_atom_site_label_D
_geom_hbond_atom_site_label_H
_geom_hbond_atom_site_label_A
_geom_hbond_distance_DH
_geom_hbond_distance_HA
_geom_hbond_distance_DA
_geom_hbond_angle_DHA
O5 H5A O13 0.87 1.90 2.736(5) 163.2
N2 H2 O17 0.88 2.05 2.704(6) 130.5
N6 H6 O18 0.88 1.94 2.770(14) 157.5
N6 H6 O16 0.88 1.87 2.669(15) 150.4

loop_
_geom_torsion_atom_site_label_1
_geom_torsion_atom_site_label_2
_geom_torsion_atom_site_label_3
_geom_torsion_atom_site_label_4
_geom_torsion
_geom_torsion_site_symmetry_1
_geom_torsion_site_symmetry_4
V1 O1 C1 C2 -158.0(4) . .
V1 O1 C1 C6 22.9(8) . .
V1 N1 N2 C8 -1.3(5) . .
V1 N1 C7 C6 -3.9(8) . .
V1 N3 N4 V2 -175.4(2) . .
V1 N3 N4 C9 0.4(7) . .
V1 N3 C8 O2 174.4(4) . .
V1 N3 C8 N2 -8.0(6) . .
V2 O2 C8 N2 -178.1(4) . .
V2 O2 C8 N3 -0.6(7) . .
V2 O3 C15X C10 42.8(8) . .
V2 O3 C15X C14X -141.0(4) . .
V2 O3 C15 C10 54.6(14) . .
V2 O3 C15 C14 -124.9(11) . .
V2 N4 C9 C10 -5.2(7) . .
V3 O9 C16 C17 -157.0(4) . .
V3 O9 C16 C21 28.2(8) . .
V3 N5 N6 C23 2.2(5) . .
V3 N5 C22 C21 -1.4(8) . .
V3 N7 N8 V4 167.7(2) . .
V3 N7 N8 C24 -12.2(7) . .
V3 N7 C23 O10 -179.0(4) . .
V3 N7 C23 N6 2.6(6) . .
V4 O10 C23 N6 -169.0(4) . .
V4 O10 C23 N7 12.5(6) . .
V4 O11 C30 C25 -3.4(7) . .
V4 O11 C30 C29X -176.2(4) . .
V4 O11 C30 C29 172.0(7) . .
V4 N8 C24 C25 1.4(8) . .
Cl1 Cl1X C4 C3 82(3) . .
Cl1 Cl1X C4 C5 -106(3) . .
Cl1 C4 C5 C6 169.7(6) . .
Cl1X Cl1 C4 C3 -107(3) . .
Cl1X Cl1 C4 C5 83(3) . .
Cl1X C4 C5 C6 -171.4(5) . .
Cl2 C2 C3 C4 179.6(5) . .
Cl3 C14 C15 O3 8.2(17) . .
Cl3 C14 C15 C10 -171.2(9) . .
Cl4 C12 C13 C14 178.0(11) . .
Cl4 C12 C11 C12X -110(4) . .
Cl4 C12 C11 C10 -178.3(6) . .
Cl4X C12X C11 C12 59(4) . .
Cl4X C12X C11 C10 176.6(7) . .
Cl5 C17 C18 C19 -178.8(5) . .
Cl6 C19 C20 C21 -175.1(4) . .
Cl7X C29X C28X C27X -174.6(7) . .
Cl8 C27 C28 C29 -179.6(10) . .
Cl8X C27X C26X C25 -179.9(6) . .
Cl8X C27X C28X C29X 179.9(6) . .
O1 V1 O8 V3 85.5(2) . .
O1 V1 N1 N2 -168.6(3) . .
O1 V1 N1 C7 13.6(4) . .
O1 V1 N3 N4 -161.5(3) . .
O1 V1 N3 C8 34.2(6) . .
O1 C1 C2 Cl2 2.5(7) . .
O1 C1 C2 C3 -178.4(5) . .
O1 C1 C6 C5 177.5(5) . .
O1 C1 C6 C7 -1.8(8) . .
O2 V2 O3 C15X -83.6(6) . .
O2 V2 O3 C15 -90.2(9) . .
O2 V2 O5 C38 30.4(5) . .
O2 V2 O6 C31 102.4(5) . .
O2 V2 N4 N3 7.6(3) . .
O2 V2 N4 C9 -167.9(5) . .
O3 V2 O2 C8 34.1(6) . .
O3 V2 O5 C38 -169.6(5) . .
O3 V2 O6 C31 -100.9(5) . .
O3 V2 N4 N3 -154.9(3) . .
O3 V2 N4 C9 29.6(4) . .
O3 C15X C14X Cl3X 4.0(5) . .
O3 C15X C14X C13X -176.4(7) . .
O4 V2 O2 C8 -95.5(4) . .
O4 V2 O3 C15X 45.9(5) . .
O4 V2 O3 C15 39.3(8) . .
O4 V2 O5 C38 107.5(17) . .
O4 V2 O6 C31 2.0(5) . .
O4 V2 N4 N3 106.0(3) . .
O4 V2 N4 C9 -69.4(5) . .
O5 V2 O2 C8 78.0(4) . .
O5 V2 O3 C15X -127.5(5) . .
O5 V2 O3 C15 -134.1(8) . .
O5 V2 O6 C31 -178.9(5) . .
O5 V2 N4 N3 -74.1(3) . .
O5 V2 N4 C9 110.4(4) . .
O6 V2 O2 C8 161.4(4) . .
O6 V2 O3 C15X 150.8(5) . .
O6 V2 O3 C15 144.2(8) . .
O6 V2 O5 C38 -65.4(5) . .
O6 V2 N4 N3 -46.8(8) . .
O6 V2 N4 C9 137.7(6) . .
O7 V1 O1 C1 83.5(5) . .
O7 V1 O8 V3 -166.7(2) . .
O7 V1 N1 N2 89.6(4) . .
O7 V1 N1 C7 -88.2(5) . .
O7 V1 N3 N4 62.0(4) . .
O7 V1 N3 C8 -102.3(4) . .
O8 V1 O1 C1 -167.0(5) . .
O8 V1 N1 N2 -71.3(4) . .
O8 V1 N1 C7 110.8(5) . .
O8 V1 N3 N4 -44.2(4) . .
O8 V1 N3 C8 151.5(4) . .
O8 V3 O9 C16 -101.1(5) . .
O8 V3 O12 V4 -88(3) . 2_556
O8 V3 N5 N6 -83.2(3) . .
O8 V3 N5 C22 96.2(5) . .
O8 V3 N7 N8 -102.9(4) . .
O8 V3 N7 C23 74.2(4) . .
O9 V3 O8 V1 -25.1(2) . .
O9 V3 O12 V4 -179(100) . 2_556
O9 V3 N5 N6 -165.3(4) . .
O9 V3 N5 C22 14.1(5) . .
O9 V3 N7 N8 -143.8(4) . .
O9 V3 N7 C23 33.4(6) . .
O9 C16 C17 Cl5 5.7(7) . .
O9 C16 C17 C18 -171.7(5) . .
O9 C16 C21 C20 172.5(5) . .
O9 C16 C21 C22 -3.6(8) . .
O10 V4 O11 C30 37.7(8) . .
O10 V4 O15 C33 95.9(6) . .
O10 V4 N8 N7 12.1(3) . .
O10 V4 N8 C24 -168.0(5) . .
O11 V4 O10 C23 -48.4(6) . .
O11 V4 O15 C33 -65.1(6) . .
O11 V4 N8 N7 178.0(3) . .
O11 V4 N8 C24 -2.0(5) . .
O11 C30 C29X Cl7X -12.9(7) . .
O11 C30 C29X C28X 172.8(5) . .
O11 C30 C29 Cl7 10.4(13) . .
O11 C30 C29 C28 -177.0(9) . .
O12 V3 O8 V1 -118.9(6) . .
O12 V3 O9 C16 63.0(5) . .
O12 V3 N5 N6 94.6(3) . .
O12 V3 N5 C22 -86.0(5) . .
O12 V3 N7 N8 91.7(4) . .
O12 V3 N7 C23 -91.2(4) . .
O12 V4 O10 C23 -92.3(4) 2_556 .
O12 V4 O11 C30 81.2(5) 2_556 .
O12 V4 O15 C33 16.8(6) 2_556 .
O12 V4 N8 N7 94.5(3) 2_556 .
O12 V4 N8 C24 -85.5(5) 2_556 .
O13 V3 O8 V1 75.2(2) . .
O13 V3 O9 C16 170.9(5) . .
O13 V3 O12 V4 78(3) . 2_556
O13 V3 N5 N6 -63.6(7) . .
O13 V3 N5 C22 115.8(6) . .
O13 V3 N7 N8 -14.8(4) . .
O13 V3 N7 C23 162.3(4) . .
O14 V4 O10 C23 80.5(4) . .
O14 V4 O11 C30 -90.0(5) . .
O14 V4 O15 C33 -168.5(6) . .
O14 V4 N8 N7 -81.1(3) . .
O14 V4 N8 C24 98.9(5) . .
O15 V4 O10 C23 -177.7(4) . .
O15 V4 O11 C30 166.5(5) . .
O15 V4 N8 N7 74.1(7) . .
O15 V4 N8 C24 -105.9(7) . .
N1 V1 O1 C1 -23.9(5) . .
N1 V1 O8 V3 -5.5(4) . .
N1 V1 N3 N4 169.6(4) . .
N1 V1 N3 C8 5.3(4) . .
N1 N2 C8 O2 -176.5(4) . .
N1 N2 C8 N3 5.8(7) . .
N2 N1 C7 C6 178.3(5) . .
N3 V1 O1 C1 -51.8(6) . .
N3 V1 O8 V3 -69.1(2) . .
N3 V1 N1 N2 -1.9(3) . .
N3 V1 N1 C7 -179.8(5) . .
N3 N4 C9 C10 179.5(4) . .
N4 V2 O2 C8 -3.9(4) . .
N4 V2 O3 C15X -46.9(5) . .
N4 V2 O3 C15 -53.5(8) . .
N4 V2 O5 C38 106.4(5) . .
N4 V2 O6 C31 154.2(6) . .
N4 N3 C8 O2 7.2(7) . .
N4 N3 C8 N2 -175.2(4) . .
N4 C9 C10 C11 167.7(5) . .
N4 C9 C10 C15X -16.5(6) . .
N4 C9 C10 C15 -11.3(11) . .
N5 V3 O8 V1 -111.0(2) . .
N5 V3 O9 C16 -27.7(5) . .
N5 V3 O12 V4 -95(3) . 2_556
N5 V3 N7 N8 -178.1(5) . .
N5 V3 N7 C23 -1.0(4) . .
N5 N6 C23 O10 178.3(4) . .
N5 N6 C23 N7 -3.1(7) . .
N6 N5 C22 C21 178.0(5) . .
N7 V3 O8 V1 173.0(2) . .
N7 V3 O9 C16 -60.6(6) . .
N7 V3 O12 V4 -22(3) . 2_556
N7 V3 N5 N6 -0.7(3) . .
N7 V3 N5 C22 178.8(5) . .
N7 N8 C24 C25 -178.7(4) . .
N8 V4 O10 C23 -12.7(3) . .
N8 V4 O11 C30 3.2(5) . .
N8 V4 O15 C33 36.7(10) . .
N8 N7 C23 O10 -1.2(7) . .
N8 N7 C23 N6 -179.7(4) . .
N8 C24 C25 C26 -172.0(8) . .
N8 C24 C25 C26X 173.6(5) . .
N8 C24 C25 C30 -0.6(8) . .
C1 C2 C3 C4 0.6(9) . .
C1 C6 C7 N1 -5.5(8) . .
C2 C1 C6 C5 -1.7(8) . .
C2 C1 C6 C7 179.0(5) . .
C2 C3 C4 Cl1 -171.0(5) . .
C2 C3 C4 Cl1X 170.3(5) . .
C2 C3 C4 C5 -1.1(10) . .
C3 C4 C5 C6 0.3(10) . .
C4 C5 C6 C1 1.2(9) . .
C4 C5 C6 C7 -179.5(6) . .
C5 C6 C7 N1 175.2(5) . .
C6 C1 C2 Cl2 -178.3(4) . .
C6 C1 C2 C3 0.8(8) . .
C7 N1 N2 C8 176.8(5) . .
C8 N3 N4 V2 -9.7(5) . .
C8 N3 N4 C9 166.1(5) . .
C9 C10 C15X O3 0.3(7) . .
C9 C10 C15X C14X -175.8(5) . .
C9 C10 C15 O3 -10.5(16) . .
C9 C10 C15 C14 169.0(8) . .
C12 C13 C14 Cl3 177.3(10) . .
C12 C13 C14 C15 -4(2) . .
C12 C11 C10 C9 -174.5(9) . .
C12 C11 C10 C15X 9.8(9) . .
C12 C11 C10 C15 4.6(13) . .
C13 C12 C11 C12X 69(3) . .
C13 C12 C11 C10 1.7(17) . .
C13 C14 C15 O3 -170.3(12) . .
C13 C14 C15 C10 10.3(19) . .
C13X C12X C11 C12 -117(4) . .
C13X C12X C11 C10 0.0 . .
C12X C13X C14X Cl3X 179.5(6) . .
C12X C13X C14X C15X 0.0 . .
C12X C11 C10 C9 175.7(5) . .
C12X C11 C10 C15X 0.0 . .
C12X C11 C10 C15 -5.2(9) . .
C11 C12 C13 C14 -1.9(19) . .
C11 C10 C15X O3 176.1(7) . .
C11 C10 C15X C14X 0.0 . .
C11 C10 C15 O3 170.5(7) . .
C11 C10 C15 C14 -10.1(15) . .
C10 C15X C14X Cl3X -179.5(6) . .
C10 C15X C14X C13X 0.0 . .
C15X O3 C15 C10 -51(7) . .
C15X O3 C15 C14 129(9) . .
C15X C10 C15 O3 57(6) . .
C15X C10 C15 C14 -124(8) . .
C14X C13X C12X Cl4X -176.8(7) . .
C14X C13X C12X C11 0.0 . .
C15 O3 C15X C10 121(8) . .
C15 O3 C15X C14X -63(8) . .
C15 C10 C15X O3 -115(7) . .
C15 C10 C15X C14X 69(7) . .
C16 C17 C18 C19 -1.5(9) . .
C16 C21 C22 N5 -7.8(9) . .
C17 C16 C21 C20 -2.4(8) . .
C17 C16 C21 C22 -178.6(5) . .
C17 C18 C19 Cl6 176.2(4) . .
C17 C18 C19 C20 -1.7(9) . .
C18 C19 C20 C21 2.8(9) . .
C19 C20 C21 C16 -0.6(8) . .
C19 C20 C21 C22 175.7(5) . .
C20 C21 C22 N5 176.0(5) . .
C21 C16 C17 Cl5 -179.1(4) . .
C21 C16 C17 C18 3.5(8) . .
C22 N5 N6 C23 -177.3(5) . .
C23 N7 N8 V4 -9.6(5) . .
C23 N7 N8 C24 170.4(5) . .
C24 C25 C30 O11 1.2(7) . .
C24 C25 C30 C29X 173.9(5) . .
C24 C25 C30 C29 -173.8(8) . .
C26 C27 C28 C29 -0.3(19) . .
C26 C25 C30 O11 173.2(7) . .
C26 C25 C30 C29X -14.1(7) . .
C26 C25 C30 C29 -1.9(11) . .
C27 C26 C25 C24 176.6(9) . .
C27 C26 C25 C26X -114(3) . .
C27 C26 C25 C30 4.4(14) . .
C27 C28 C29 Cl7 175.2(11) . .
C27 C28 C29 C30 2.9(19) . .
C27X C26X C25 C24 -174.4(5) . .
C27X C26X C25 C26 68(3) . .
C27X C26X C25 C30 0.0 . .
C26X C27X C28X C29X 0.0 . .
C26X C25 C30 O11 -172.7(5) . .
C26X C25 C30 C29X 0.0 . .
C26X C25 C30 C29 12.3(8) . .
C25 C26 C27 Cl8 175.8(8) . .
C25 C26 C27 C28 -3.5(19) . .
C25 C30 C29X Cl7X 174.4(7) . .
C25 C30 C29X C28X 0.0 . .
C25 C30 C29 Cl7 -174.4(6) . .
C25 C30 C29 C28 -1.7(16) . .
C30 C29X C28X C27X 0.0 . .
C29X C30 C29 Cl7 -102(3) . .
C29X C30 C29 C28 71(3) . .
C28X C27X C26X C25 0.0 . .
C29 C30 C29X Cl7X 60(3) . .
C29 C30 C29X C28X -114(3) . .
